data_4024476
loop_
_publ_author_name
'Michael Harmata'
'Kanok-on Rayanil'
'Vinson R. Espejo'
'Charles L. Barnes'

_publ_section_title
;
Benzothiazines in Synthesis. Further Studies of the Intramolecular,
Stereoselective Addition of Sulfonimidoyl Carbanions to \a,\b-Unsaturated
Functional Groups
;
_journal_name_full 'Journal of Organic Chemistry'
_journal_page_first 3214
_journal_page_last 3216
_journal_paper_doi 10.1021/jo900151d
_journal_volume 74
_journal_year 2009
_chemical_formula_sum 'C21 H19 N O3 S2'
_chemical_formula_weight 397.49
_space_group_IT_number 19
_symmetry_cell_setting orthorhombic
_symmetry_Int_Tables_number 19
_symmetry_space_group_name_Hall 'P 2ac 2ab'
_symmetry_space_group_name_H-M 'P 21 21 21'
_atom_sites_solution_hydrogens geom
_atom_sites_solution_primary direct
_atom_sites_solution_secondary difmap
_audit_creation_method SHELXL-97
_cell_angle_alpha 90.00
_cell_angle_beta 90.00
_cell_angle_gamma 90.00
_cell_formula_units_Z 4
_cell_length_a 8.9218(5)
_cell_length_b 12.0276(7)
_cell_length_c 17.7965(10)
_cell_measurement_reflns_used 8819
_cell_measurement_temperature 173(2)
_cell_measurement_theta_max 27.1
_cell_measurement_theta_min 2.3
_cell_volume 1909.70(19)
_computing_cell_refinement 'SAINT (Bruker, 1998)'
_computing_data_collection 'SMART (Bruker, 1998)'
_computing_data_reduction 'SAINT (Bruker, 1998)'
_computing_molecular_graphics 'ORTEP-III (Burnett & Johnson, 1996)'
_computing_publication_material 'CIFTAB (Sheldrick, 1997)'
_computing_structure_refinement 'SHELXL-97 (Sheldrick, 1997)'
_computing_structure_solution 'SHELXS-97 (Sheldrick, 1997)'
_diffrn_ambient_temperature 173(2)
_diffrn_measured_fraction_theta_full 0.995
_diffrn_measured_fraction_theta_max 0.995
_diffrn_measurement_device_type 'Bruker SMART CCD area detector'
_diffrn_measurement_method 'omega scans'
_diffrn_radiation_monochromator graphite
_diffrn_radiation_type MoK\a
_diffrn_radiation_wavelength 0.71073
_diffrn_reflns_av_R_equivalents 0.0251
_diffrn_reflns_av_sigmaI/netI 0.0291
_diffrn_reflns_limit_h_max 11
_diffrn_reflns_limit_h_min -11
_diffrn_reflns_limit_k_max 15
_diffrn_reflns_limit_k_min -14
_diffrn_reflns_limit_l_max 22
_diffrn_reflns_limit_l_min -22
_diffrn_reflns_number 13078
_diffrn_reflns_theta_full 27.12
_diffrn_reflns_theta_max 27.12
_diffrn_reflns_theta_min 2.04
_diffrn_source 'fine-focus sealed tube'
_diffrn_standards_decay_% 0.0
_exptl_absorpt_coefficient_mu 0.300
_exptl_absorpt_correction_T_max 0.93
_exptl_absorpt_correction_T_min 0.73
_exptl_absorpt_correction_type multi-scan
_exptl_absorpt_process_details
;
 Data were corrected for decay and absorption using the program SADABS 
 (Sheldrick, G. M. (2003). SADABS. Version 2.10. University of
 G\"ottingen, Germany).
;
_exptl_crystal_colour colorless
_exptl_crystal_density_diffrn 1.383
_exptl_crystal_density_method 'not measured'
_exptl_crystal_description prism
_exptl_crystal_F_000 832
_exptl_crystal_size_max 0.50
_exptl_crystal_size_mid 0.25
_exptl_crystal_size_min 0.25
_refine_diff_density_max 0.255
_refine_diff_density_min -0.205
_refine_diff_density_rms 0.048
_refine_ls_abs_structure_details 'Flack H D (1983), Acta Cryst. A39, 876-881'
_refine_ls_abs_structure_Flack 0.06(5)
_refine_ls_extinction_method none
_refine_ls_goodness_of_fit_ref 1.081
_refine_ls_hydrogen_treatment noref
_refine_ls_matrix_type full
_refine_ls_number_parameters 244
_refine_ls_number_reflns 4179
_refine_ls_number_restraints 0
_refine_ls_restrained_S_all 1.081
_refine_ls_R_factor_all 0.0370
_refine_ls_R_factor_gt 0.0322
_refine_ls_shift/su_max 0.001
_refine_ls_shift/su_mean 0.000
_refine_ls_structure_factor_coef Fsqd
_refine_ls_weighting_details 'calc w=1/[\s^2^(Fo^2^)+(0.0327P)^2^+0.3990P] where P=(Fo^2^+2Fc^2^)/3'
_refine_ls_weighting_scheme calc
_refine_ls_wR_factor_gt 0.0697
_refine_ls_wR_factor_ref 0.0713
_reflns_number_gt 3877
_reflns_number_total 4179
_reflns_threshold_expression >2sigma(I)
_cod_data_source_file jo900151d_si_005.cif
_cod_data_source_block KR-VIII-86a1
_cod_database_code 4024476

loop_
_symmetry_equiv_pos_as_xyz
'x, y, z'
'-x+1/2, -y, z+1/2'
'x+1/2, -y+1/2, -z'
'-x, y+1/2, -z+1/2'

loop_
_atom_site_label
_atom_site_type_symbol
_atom_site_fract_x
_atom_site_fract_y
_atom_site_fract_z
_atom_site_U_iso_or_equiv
_atom_site_adp_type
_atom_site_occupancy
_atom_site_symmetry_multiplicity
_atom_site_calc_flag
_atom_site_refinement_flags
_atom_site_disorder_assembly
_atom_site_disorder_group
S1 S 1.30751(5) 0.81034(4) 0.03408(2) 0.02277(10) Uani 1 1 d . . .
O1 O 1.44075(15) 0.82932(12) 0.07946(7) 0.0314(3) Uani 1 1 d . . .
N1 N 1.30262(19) 0.71489(12) -0.02293(8) 0.0268(3) Uani 1 1 d . . .
C1 C 1.1539(2) 0.79143(15) 0.09530(9) 0.0249(4) Uani 1 1 d . . .
H1A H 1.1535 0.8505 0.1341 0.030 Uiso 1 1 calc R . .
H1B H 1.0589 0.7960 0.0668 0.030 Uiso 1 1 calc R . .
S2 S 0.97972(5) 0.72292(4) 0.25354(2) 0.02787(11) Uani 1 1 d . . .
O2 O 0.99425(17) 0.84045(11) 0.24086(8) 0.0394(4) Uani 1 1 d . . .
C2 C 1.1676(2) 0.67650(15) 0.13292(9) 0.0236(4) Uani 1 1 d . . .
H2 H 1.2434 0.6818 0.1741 0.028 Uiso 1 1 calc R . .
O3 O 1.06966(17) 0.67285(14) 0.31164(7) 0.0407(4) Uani 1 1 d . . .
C3 C 1.2166(2) 0.58399(15) 0.07866(10) 0.0236(4) Uani 1 1 d . . .
C4 C 1.2085(2) 0.47301(16) 0.10130(10) 0.0307(4) Uani 1 1 d . . .
H4 H 1.1760 0.4565 0.1509 0.037 Uiso 1 1 calc R . .
C5 C 1.2463(3) 0.38631(17) 0.05398(12) 0.0372(5) Uani 1 1 d . . .
H5 H 1.2397 0.3116 0.0709 0.045 Uiso 1 1 calc R . .
C6 C 1.2942(3) 0.40970(16) -0.01904(12) 0.0369(5) Uani 1 1 d . . .
H6 H 1.3172 0.3508 -0.0527 0.044 Uiso 1 1 calc R . .
C7 C 1.3080(2) 0.51866(16) -0.04199(11) 0.0315(4) Uani 1 1 d . . .
H7 H 1.3415 0.5340 -0.0916 0.038 Uiso 1 1 calc R . .
C8 C 1.2740(2) 0.60691(14) 0.00594(10) 0.0236(4) Uani 1 1 d . . .
C9 C 1.2704(2) 0.92926(15) -0.02041(9) 0.0234(4) Uani 1 1 d . . .
C10 C 1.3674(2) 1.01867(15) -0.01498(10) 0.0285(4) Uani 1 1 d . . .
H10 H 1.4492 1.0174 0.0192 0.034 Uiso 1 1 calc R . .
C11 C 1.3421(3) 1.11014(17) -0.06056(13) 0.0368(5) Uani 1 1 d . . .
H11 H 1.4083 1.1719 -0.0584 0.044 Uiso 1 1 calc R . .
C12 C 1.2213(3) 1.11222(18) -0.10917(13) 0.0413(5) Uani 1 1 d . . .
H12 H 1.2043 1.1758 -0.1397 0.050 Uiso 1 1 calc R . .
C13 C 1.1247(3) 1.02180(19) -0.11369(12) 0.0381(5) Uani 1 1 d . . .
H13 H 1.0413 1.0240 -0.1469 0.046 Uiso 1 1 calc R . .
C14 C 1.1497(2) 0.92848(17) -0.06984(11) 0.0296(4) Uani 1 1 d . . .
H14 H 1.0860 0.8654 -0.0735 0.035 Uiso 1 1 calc R . .
C15 C 1.0139(2) 0.64944(16) 0.16836(9) 0.0257(4) Uani 1 1 d . . .
H15A H 1.0085 0.5686 0.1785 0.031 Uiso 1 1 calc R . .
H15B H 0.9340 0.6679 0.1318 0.031 Uiso 1 1 calc R . .
C16 C 0.7882(2) 0.69259(16) 0.27005(9) 0.0268(4) Uani 1 1 d . . .
C17 C 0.6798(2) 0.76319(17) 0.24032(10) 0.0335(4) Uani 1 1 d . . .
H17 H 0.7076 0.8275 0.2126 0.040 Uiso 1 1 calc R . .
C18 C 0.5305(2) 0.73748(18) 0.25206(12) 0.0395(5) Uani 1 1 d . . .
H18 H 0.4550 0.7857 0.2332 0.047 Uiso 1 1 calc R . .
C19 C 0.4898(3) 0.64301(19) 0.29070(11) 0.0388(5) Uani 1 1 d . . .
H19 H 0.3868 0.6260 0.2979 0.047 Uiso 1 1 calc R . .
C20 C 0.5989(3) 0.5730(2) 0.31895(12) 0.0392(5) Uani 1 1 d . . .
H20 H 0.5706 0.5077 0.3455 0.047 Uiso 1 1 calc R . .
C21 C 0.7495(3) 0.59749(18) 0.30879(11) 0.0348(5) Uani 1 1 d . . .
H21 H 0.8247 0.5495 0.3282 0.042 Uiso 1 1 calc R . .

loop_
_atom_site_aniso_label
_atom_site_aniso_U_11
_atom_site_aniso_U_22
_atom_site_aniso_U_33
_atom_site_aniso_U_23
_atom_site_aniso_U_13
_atom_site_aniso_U_12
S1 0.0239(2) 0.0202(2) 0.02421(19) 0.00107(17) 0.00261(17) 0.00002(18)
O1 0.0284(7) 0.0312(8) 0.0347(7) 0.0048(6) -0.0049(6) -0.0021(6)
N1 0.0341(9) 0.0212(8) 0.0253(7) -0.0007(6) 0.0077(7) -0.0011(7)
C1 0.0276(10) 0.0237(10) 0.0235(8) -0.0011(7) 0.0058(7) 0.0014(8)
S2 0.0291(3) 0.0341(2) 0.02044(18) -0.00457(19) 0.00243(18) -0.0024(2)
O2 0.0454(9) 0.0343(8) 0.0384(7) -0.0103(6) 0.0136(7) -0.0092(7)
C2 0.0232(9) 0.0253(9) 0.0222(8) -0.0003(7) -0.0001(7) 0.0004(8)
O3 0.0354(8) 0.0627(10) 0.0241(6) -0.0012(7) -0.0051(6) -0.0005(8)
C3 0.0212(10) 0.0234(9) 0.0262(8) -0.0001(7) 0.0026(7) 0.0004(7)
C4 0.0315(11) 0.0288(10) 0.0318(9) 0.0059(8) 0.0051(8) 0.0046(9)
C5 0.0429(12) 0.0211(10) 0.0476(12) 0.0041(8) 0.0082(10) 0.0037(9)
C6 0.0453(14) 0.0240(10) 0.0413(11) -0.0067(8) 0.0076(10) 0.0055(9)
C7 0.0374(11) 0.0282(10) 0.0288(9) -0.0034(8) 0.0071(9) 0.0014(9)
C8 0.0255(11) 0.0197(8) 0.0255(8) 0.0002(7) 0.0014(7) 0.0012(7)
C9 0.0258(10) 0.0206(8) 0.0239(8) 0.0012(7) 0.0047(7) 0.0028(7)
C10 0.0301(11) 0.0253(9) 0.0301(9) -0.0011(8) 0.0006(8) 0.0006(8)
C11 0.0384(13) 0.0220(10) 0.0500(12) 0.0047(9) 0.0012(10) -0.0008(9)
C12 0.0425(15) 0.0311(11) 0.0502(12) 0.0161(10) 0.0013(11) 0.0056(10)
C13 0.0319(11) 0.0449(12) 0.0375(10) 0.0091(10) -0.0045(9) 0.0022(10)
C14 0.0267(10) 0.0316(10) 0.0304(9) 0.0034(8) 0.0030(8) -0.0021(8)
C15 0.0276(10) 0.0287(10) 0.0209(7) -0.0032(7) 0.0028(7) -0.0017(8)
C16 0.0290(10) 0.0316(10) 0.0199(7) -0.0022(7) 0.0039(7) -0.0016(8)
C17 0.0372(11) 0.0325(10) 0.0307(9) 0.0054(8) 0.0019(9) 0.0022(9)
C18 0.0331(11) 0.0483(13) 0.0371(10) 0.0034(11) -0.0001(10) 0.0066(10)
C19 0.0307(12) 0.0515(14) 0.0342(10) -0.0018(10) 0.0066(9) -0.0027(10)
C20 0.0426(13) 0.0404(13) 0.0346(11) 0.0073(9) 0.0058(9) -0.0084(11)
C21 0.0366(12) 0.0363(12) 0.0316(10) 0.0082(9) 0.0033(9) 0.0036(10)

loop_
_atom_type_symbol
_atom_type_description
_atom_type_scat_dispersion_real
_atom_type_scat_dispersion_imag
_atom_type_scat_source
C C 0.0033 0.0016 'International Tables Vol C Tables 4.2.6.8 and 6.1.1.4'
H H 0.0000 0.0000 'International Tables Vol C Tables 4.2.6.8 and 6.1.1.4'
N N 0.0061 0.0033 'International Tables Vol C Tables 4.2.6.8 and 6.1.1.4'
O O 0.0106 0.0060 'International Tables Vol C Tables 4.2.6.8 and 6.1.1.4'
S S 0.1246 0.1234 'International Tables Vol C Tables 4.2.6.8 and 6.1.1.4'

loop_
_geom_angle_atom_site_label_1
_geom_angle_atom_site_label_2
_geom_angle_atom_site_label_3
_geom_angle
_geom_angle_site_symmetry_1
_geom_angle_site_symmetry_3
_geom_angle_publ_flag
O1 S1 N1 120.54(9) . . ?
O1 S1 C9 109.38(9) . . ?
N1 S1 C9 103.81(8) . . ?
O1 S1 C1 108.16(8) . . ?
N1 S1 C1 106.86(9) . . ?
C9 S1 C1 107.40(9) . . ?
C8 N1 S1 116.79(11) . . ?
C2 C1 S1 108.82(12) . . ?
C2 C1 H1A 109.9 . . ?
S1 C1 H1A 109.9 . . ?
C2 C1 H1B 109.9 . . ?
S1 C1 H1B 109.9 . . ?
H1A C1 H1B 108.3 . . ?
O2 S2 O3 118.27(10) . . ?
O2 S2 C16 108.39(9) . . ?
O3 S2 C16 109.40(9) . . ?
O2 S2 C15 109.81(9) . . ?
O3 S2 C15 107.94(9) . . ?
C16 S2 C15 101.77(9) . . ?
C3 C2 C1 113.51(14) . . ?
C3 C2 C15 110.90(15) . . ?
C1 C2 C15 107.25(15) . . ?
C3 C2 H2 108.3 . . ?
C1 C2 H2 108.3 . . ?
C15 C2 H2 108.3 . . ?
C4 C3 C8 117.88(16) . . ?
C4 C3 C2 119.74(15) . . ?
C8 C3 C2 122.36(16) . . ?
C5 C4 C3 122.20(17) . . ?
C5 C4 H4 118.9 . . ?
C3 C4 H4 118.9 . . ?
C4 C5 C6 119.31(18) . . ?
C4 C5 H5 120.3 . . ?
C6 C5 H5 120.3 . . ?
C7 C6 C5 119.64(18) . . ?
C7 C6 H6 120.2 . . ?
C5 C6 H6 120.2 . . ?
C6 C7 C8 121.52(18) . . ?
C6 C7 H7 119.2 . . ?
C8 C7 H7 119.2 . . ?
C7 C8 C3 119.23(16) . . ?
C7 C8 N1 115.82(15) . . ?
C3 C8 N1 124.94(15) . . ?
C10 C9 C14 122.24(17) . . ?
C10 C9 S1 118.43(14) . . ?
C14 C9 S1 119.25(14) . . ?
C9 C10 C11 118.35(19) . . ?
C9 C10 H10 120.8 . . ?
C11 C10 H10 120.8 . . ?
C12 C11 C10 120.5(2) . . ?
C12 C11 H11 119.7 . . ?
C10 C11 H11 119.7 . . ?
C11 C12 C13 120.38(19) . . ?
C11 C12 H12 119.8 . . ?
C13 C12 H12 119.8 . . ?
C14 C13 C12 120.1(2) . . ?
C14 C13 H13 120.0 . . ?
C12 C13 H13 120.0 . . ?
C13 C14 C9 118.41(19) . . ?
C13 C14 H14 120.8 . . ?
C9 C14 H14 120.8 . . ?
C2 C15 S2 113.27(13) . . ?
C2 C15 H15A 108.9 . . ?
S2 C15 H15A 108.9 . . ?
C2 C15 H15B 108.9 . . ?
S2 C15 H15B 108.9 . . ?
H15A C15 H15B 107.7 . . ?
C21 C16 C17 121.47(19) . . ?
C21 C16 S2 119.67(16) . . ?
C17 C16 S2 118.79(15) . . ?
C18 C17 C16 118.38(18) . . ?
C18 C17 H17 120.8 . . ?
C16 C17 H17 120.8 . . ?
C19 C18 C17 121.0(2) . . ?
C19 C18 H18 119.5 . . ?
C17 C18 H18 119.5 . . ?
C18 C19 C20 119.9(2) . . ?
C18 C19 H19 120.1 . . ?
C20 C19 H19 120.1 . . ?
C19 C20 C21 120.4(2) . . ?
C19 C20 H20 119.8 . . ?
C21 C20 H20 119.8 . . ?
C16 C21 C20 118.9(2) . . ?
C16 C21 H21 120.5 . . ?
C20 C21 H21 120.5 . . ?

loop_
_geom_bond_atom_site_label_1
_geom_bond_atom_site_label_2
_geom_bond_distance
_geom_bond_site_symmetry_2
_geom_bond_publ_flag
S1 O1 1.4552(14) . ?
S1 N1 1.5327(14) . ?
S1 C9 1.7594(18) . ?
S1 C1 1.7653(18) . ?
N1 C8 1.420(2) . ?
C1 C2 1.541(2) . ?
C1 H1A 0.9900 . ?
C1 H1B 0.9900 . ?
S2 O2 1.4374(15) . ?
S2 O3 1.4407(15) . ?
S2 C16 1.7720(19) . ?
S2 C15 1.7811(17) . ?
C2 C3 1.537(2) . ?
C2 C15 1.544(3) . ?
C2 H2 1.0000 . ?
C3 C4 1.396(3) . ?
C3 C8 1.419(2) . ?
C4 C5 1.382(3) . ?
C4 H4 0.9500 . ?
C5 C6 1.397(3) . ?
C5 H5 0.9500 . ?
C6 C7 1.378(3) . ?
C6 H6 0.9500 . ?
C7 C8 1.395(2) . ?
C7 H7 0.9500 . ?
C9 C10 1.383(3) . ?
C9 C14 1.391(3) . ?
C10 C11 1.385(3) . ?
C10 H10 0.9500 . ?
C11 C12 1.382(3) . ?
C11 H11 0.9500 . ?
C12 C13 1.390(3) . ?
C12 H12 0.9500 . ?
C13 C14 1.385(3) . ?
C13 H13 0.9500 . ?
C14 H14 0.9500 . ?
C15 H15A 0.9900 . ?
C15 H15B 0.9900 . ?
C16 C21 1.380(3) . ?
C16 C17 1.391(3) . ?
C17 C18 1.383(3) . ?
C17 H17 0.9500 . ?
C18 C19 1.377(3) . ?
C18 H18 0.9500 . ?
C19 C20 1.382(3) . ?
C19 H19 0.9500 . ?
C20 C21 1.387(3) . ?
C20 H20 0.9500 . ?
C21 H21 0.9500 . ?

loop_
_geom_torsion_atom_site_label_1
_geom_torsion_atom_site_label_2
_geom_torsion_atom_site_label_3
_geom_torsion_atom_site_label_4
_geom_torsion
_geom_torsion_site_symmetry_1
_geom_torsion_site_symmetry_2
_geom_torsion_site_symmetry_3
_geom_torsion_site_symmetry_4
_geom_torsion_publ_flag
O1 S1 N1 C8 79.55(16) . . . . ?
C9 S1 N1 C8 -157.64(14) . . . . ?
C1 S1 N1 C8 -44.30(17) . . . . ?
O1 S1 C1 C2 -72.83(13) . . . . ?
N1 S1 C1 C2 58.33(13) . . . . ?
C9 S1 C1 C2 169.21(12) . . . . ?
S1 C1 C2 C3 -42.08(17) . . . . ?
S1 C1 C2 C15 -164.94(12) . . . . ?
C1 C2 C3 C4 -168.86(17) . . . . ?
C15 C2 C3 C4 -48.0(2) . . . . ?
C1 C2 C3 C8 12.7(2) . . . . ?
C15 C2 C3 C8 133.49(18) . . . . ?
C8 C3 C4 C5 -3.7(3) . . . . ?
C2 C3 C4 C5 177.75(19) . . . . ?
C3 C4 C5 C6 0.0(3) . . . . ?
C4 C5 C6 C7 2.2(3) . . . . ?
C5 C6 C7 C8 -0.5(4) . . . . ?
C6 C7 C8 C3 -3.3(3) . . . . ?
C6 C7 C8 N1 175.9(2) . . . . ?
C4 C3 C8 C7 5.3(3) . . . . ?
C2 C3 C8 C7 -176.24(18) . . . . ?
C4 C3 C8 N1 -173.85(18) . . . . ?
C2 C3 C8 N1 4.6(3) . . . . ?
S1 N1 C8 C7 -163.91(15) . . . . ?
S1 N1 C8 C3 15.2(3) . . . . ?
O1 S1 C9 C10 1.29(17) . . . . ?
N1 S1 C9 C10 -128.59(15) . . . . ?
C1 S1 C9 C10 118.46(15) . . . . ?
O1 S1 C9 C14 178.28(14) . . . . ?
N1 S1 C9 C14 48.40(17) . . . . ?
C1 S1 C9 C14 -64.56(16) . . . . ?
C14 C9 C10 C11 0.1(3) . . . . ?
S1 C9 C10 C11 176.96(15) . . . . ?
C9 C10 C11 C12 1.1(3) . . . . ?
C10 C11 C12 C13 -0.9(3) . . . . ?
C11 C12 C13 C14 -0.6(3) . . . . ?
C12 C13 C14 C9 1.7(3) . . . . ?
C10 C9 C14 C13 -1.5(3) . . . . ?
S1 C9 C14 C13 -178.33(16) . . . . ?
C3 C2 C15 S2 159.12(12) . . . . ?
C1 C2 C15 S2 -76.42(15) . . . . ?
O2 S2 C15 C2 55.83(16) . . . . ?
O3 S2 C15 C2 -74.39(15) . . . . ?
C16 S2 C15 C2 170.51(13) . . . . ?
O2 S2 C16 C21 -157.25(15) . . . . ?
O3 S2 C16 C21 -26.99(17) . . . . ?
C15 S2 C16 C21 87.02(16) . . . . ?
O2 S2 C16 C17 25.73(16) . . . . ?
O3 S2 C16 C17 155.99(15) . . . . ?
C15 S2 C16 C17 -89.99(16) . . . . ?
C21 C16 C17 C18 1.6(3) . . . . ?
S2 C16 C17 C18 178.57(15) . . . . ?
C16 C17 C18 C19 -1.5(3) . . . . ?
C17 C18 C19 C20 0.6(3) . . . . ?
C18 C19 C20 C21 0.2(3) . . . . ?
C17 C16 C21 C20 -0.8(3) . . . . ?
S2 C16 C21 C20 -177.78(16) . . . . ?
C19 C20 C21 C16 -0.1(3) . . . . ?
